data_2016264
loop_
_publ_author_name
'Mambanda, Allen'
'Jaganyi, Deogratius'
'Munro, Orde Q.'

_publ_section_title
;
 One-dimensional C---H&#x00B7;&#x00B7;&#x00B7;N hydrogen-bonded
 polymers in flexible tetrapyridyl systems
;
_journal_coeditor_code HJ3054
_journal_issue 11
_journal_name_full 'Acta Crystallographica Section C'
_journal_page_first o676
_journal_page_last o680
_journal_paper_doi 10.1107/S0108270107049293
_journal_volume 63
_journal_year 2007
_chemical_formula_iupac 'C27 H30 N6'
_chemical_formula_moiety 'C27 H30 N6'
_chemical_formula_sum 'C27 H30 N6'
_chemical_formula_weight 438.57
_chemical_name_systematic
;
N,N,N',N'-tetrakis(2-pyridylmethyl)propane-1,3-diamine
;
_space_group_IT_number 15
_symmetry_cell_setting monoclinic
_symmetry_space_group_name_Hall '-C 2yc'
_symmetry_space_group_name_H-M 'C 1 2/c 1'
_audit_creation_method 'WinGX routine CIF_UPDATE'
_cell_angle_alpha 90
_cell_angle_beta 106.702(10)
_cell_angle_gamma 90
_cell_formula_units_Z 4
_cell_length_a 24.615(3)
_cell_length_b 6.0114(11)
_cell_length_c 17.1066(19)
_cell_measurement_reflns_used 4212
_cell_measurement_temperature 293(2)
_cell_measurement_theta_max 31.9232
_cell_measurement_theta_min 3.7811
_cell_volume 2424.5(6)
_computing_cell_refinement 'CrysAlis RED (Oxford Diffraction, 2006)'
_computing_data_collection 'CrysAlis CCD (Oxford Diffraction, 2006)'
_computing_data_reduction 'CrysAlis RED (Oxford Diffraction, 2006)'
_computing_molecular_graphics 'WinGX (Farrugia, 1999)'
_computing_publication_material 'WinGX (Farrugia, 1999)'
_computing_structure_refinement 'SHELXL97 (Sheldrick, 1997)'
_computing_structure_solution 'SHELXS97 (Sheldrick, 1997)'
_diffrn_measured_fraction_theta_full 0.996
_diffrn_measured_fraction_theta_max 0.933
_diffrn_measurement_device_type 'Oxford Diffraction Xcalibur2 CCD'
_diffrn_measurement_method \w/2\q'
_diffrn_radiation_type MoK\a
_diffrn_radiation_wavelength 0.71073
_diffrn_reflns_av_R_equivalents 0.0195
_diffrn_reflns_limit_h_max 34
_diffrn_reflns_limit_h_min -36
_diffrn_reflns_limit_k_max 7
_diffrn_reflns_limit_k_min -8
_diffrn_reflns_limit_l_max 24
_diffrn_reflns_limit_l_min -24
_diffrn_reflns_number 11733
_diffrn_reflns_theta_full 25
_diffrn_reflns_theta_max 31.76
_diffrn_reflns_theta_min 3.79
_diffrn_standards_decay_% 0
_diffrn_standards_interval_count 0
_diffrn_standards_interval_time 0
_diffrn_standards_number 0
_exptl_absorpt_coefficient_mu 0.074
_exptl_absorpt_correction_T_max 0.9733
_exptl_absorpt_correction_T_min 0.9445
_exptl_absorpt_correction_type multi-scan
_exptl_absorpt_process_details
;
empirical absorption correction using spherical harmonics
(CrysAlis RED; Oxford Diffraction, 2006)
;
_exptl_crystal_colour colourless
_exptl_crystal_density_diffrn 1.202
_exptl_crystal_density_method 'not measured'
_exptl_crystal_description rhomb
_exptl_crystal_F_000 936
_exptl_crystal_size_max 0.6
_exptl_crystal_size_mid 0.4
_exptl_crystal_size_min 0.3
_refine_diff_density_max 0.211
_refine_diff_density_min -0.166
_refine_ls_extinction_method none
_refine_ls_goodness_of_fit_ref 0.987
_refine_ls_hydrogen_treatment refall
_refine_ls_matrix_type full
_refine_ls_number_parameters 210
_refine_ls_number_reflns 3834
_refine_ls_number_restraints 0
_refine_ls_restrained_S_all 0.987
_refine_ls_R_factor_gt 0.041
_refine_ls_shift/su_max 0
_refine_ls_structure_factor_coef Fsqd
_refine_ls_weighting_details 'calc w = 1/[\s^2^(Fo^2^)+(0.0612P)^2^] where P=(Fo^2^+2Fc^2^)/3'
_refine_ls_weighting_scheme calc
_refine_ls_wR_factor_ref 0.1114
_reflns_number_gt 2270
_reflns_number_total 3834
_reflns_threshold_expression I>2\s(I)
_cod_data_source_file hj3054.cif
_cod_data_source_block I
_cod_original_cell_volume 2424.4(6)
_cod_original_sg_symbol_H-M 'C 2/c'
_cod_database_code 2016264
_cod_database_fobs_code 2016264

loop_
_symmetry_equiv_pos_as_xyz
'x, y, z'
'-x, y, -z+1/2'
'x+1/2, y+1/2, z'
'-x+1/2, y+1/2, -z+1/2'
'-x, -y, -z'
'x, -y, z-1/2'
'-x+1/2, -y+1/2, -z'
'x+1/2, -y+1/2, z-1/2'

loop_
_atom_site_type_symbol
_atom_site_label
_atom_site_fract_x
_atom_site_fract_y
_atom_site_fract_z
_atom_site_U_iso_or_equiv
_atom_site_adp_type
_atom_site_calc_flag
_atom_site_refinement_flags
_atom_site_occupancy
C C1 0 0.1036(3) 0.25 0.0551(4) Uani d S 1
C C2 0.03464(4) -0.03968(18) 0.20777(6) 0.0390(2) Uani d . 1
C C3 0.03637(4) 0.22770(19) 0.10117(6) 0.0416(2) Uani d . 1
C C4 0.06879(4) 0.31329(16) 0.04474(5) 0.0356(2) Uani d . 1
C C5 0.08145(4) 0.53778(18) 0.04144(7) 0.0449(3) Uani d . 1
C C6 0.11086(5) 0.6086(2) -0.01185(8) 0.0549(3) Uani d . 1
C C7 0.12658(5) 0.4560(2) -0.06086(7) 0.0531(3) Uani d . 1
C C8 0.11214(5) 0.2371(2) -0.05432(7) 0.0514(3) Uani d . 1
C C9 0.11736(4) 0.20198(18) 0.22258(6) 0.0386(2) Uani d . 1
C C10 0.16314(4) 0.05196(16) 0.27434(6) 0.0358(2) Uani d . 1
C C11 0.17418(4) -0.15789(18) 0.24891(7) 0.0464(3) Uani d . 1
C C12 0.21837(5) -0.2823(2) 0.29844(9) 0.0581(3) Uani d . 1
C C13 0.25048(5) -0.1912(2) 0.37108(9) 0.0655(4) Uani d . 1
C C14 0.23698(5) 0.0180(3) 0.39186(8) 0.0661(4) Uani d . 1
N N1 0.07053(3) 0.08069(13) 0.16600(5) 0.0362(2) Uani d . 1
N N2 0.08379(4) 0.16204(14) -0.00322(5) 0.0454(2) Uani d . 1
N N3 0.19398(4) 0.14097(16) 0.34567(5) 0.0510(2) Uani d . 1
H H1A 0.0270(6) 0.203(3) 0.2936(9) 0.094(5) Uiso d . 1
H H2A 0.0600(5) -0.1444(18) 0.2496(7) 0.050(3) Uiso d . 1
H H2B 0.0089(5) -0.1360(18) 0.1658(7) 0.045(3) Uiso d . 1
H H3A 0.0032(5) 0.1409(18) 0.0691(7) 0.051(3) Uiso d . 1
H H3B 0.0214(5) 0.3650(18) 0.1256(7) 0.052(3) Uiso d . 1
H H5 0.0700(5) 0.642(2) 0.0763(8) 0.058(3) Uiso d . 1
H H6 0.1192(6) 0.766(3) -0.0141(8) 0.071(4) Uiso d . 1
H H7 0.1467(5) 0.498(2) -0.0980(8) 0.068(4) Uiso d . 1
H H8 0.1210(5) 0.121(2) -0.0893(8) 0.068(4) Uiso d . 1
H H9A 0.1357(4) 0.2966(18) 0.1899(7) 0.047(3) Uiso d . 1
H H9B 0.1041(4) 0.3047(18) 0.2614(7) 0.045(3) Uiso d . 1
H H11 0.1508(5) -0.2103(19) 0.1972(8) 0.053(3) Uiso d . 1
H H12 0.2244(6) -0.428(2) 0.2791(8) 0.075(4) Uiso d . 1
H H13 0.2821(6) -0.274(3) 0.4083(9) 0.091(5) Uiso d . 1
H H14 0.2595(7) 0.089(2) 0.4459(10) 0.086(4) Uiso d . 1

loop_
_atom_site_aniso_label
_atom_site_aniso_U_11
_atom_site_aniso_U_22
_atom_site_aniso_U_33
_atom_site_aniso_U_12
_atom_site_aniso_U_13
_atom_site_aniso_U_23
C1 0.0604(10) 0.0573(10) 0.0631(10) 0 0.0427(9) 0
C2 0.0348(5) 0.0474(6) 0.0384(5) -0.0027(4) 0.0162(4) -0.0009(5)
C3 0.0329(5) 0.0561(6) 0.0367(5) 0.0058(5) 0.0116(4) 0.0040(5)
C4 0.0321(5) 0.0414(5) 0.0312(4) 0.0043(4) 0.0058(3) 0.0004(4)
C5 0.0456(6) 0.0391(6) 0.0478(6) 0.0082(4) 0.0098(5) -0.0014(5)
C6 0.0523(7) 0.0408(6) 0.0680(8) 0.0003(5) 0.0115(6) 0.0165(6)
C7 0.0494(6) 0.0649(8) 0.0479(6) 0.0017(6) 0.0186(5) 0.0175(6)
C8 0.0613(7) 0.0566(7) 0.0433(6) 0.0012(5) 0.0260(5) -0.0033(5)
C9 0.0341(5) 0.0426(5) 0.0386(5) -0.0001(4) 0.0095(4) 0.0003(4)
C10 0.0285(4) 0.0442(5) 0.0367(5) -0.0023(4) 0.0126(4) 0.0014(4)
C11 0.0362(5) 0.0487(6) 0.0541(6) -0.0013(4) 0.0126(5) -0.0057(5)
C12 0.0430(6) 0.0484(7) 0.0857(9) 0.0067(5) 0.0230(6) 0.0056(6)
C13 0.0436(7) 0.0773(9) 0.0694(8) 0.0137(6) 0.0062(6) 0.0200(7)
C14 0.0505(7) 0.0891(10) 0.0486(7) 0.0087(7) -0.0017(6) -0.0009(7)
N1 0.0285(4) 0.0478(5) 0.0333(4) -0.0002(3) 0.0107(3) 0.0024(3)
N2 0.0553(5) 0.0421(5) 0.0440(5) -0.0038(4) 0.0224(4) -0.0045(4)
N3 0.0426(5) 0.0639(6) 0.0424(5) 0.0042(4) 0.0056(4) -0.0059(4)

loop_
_atom_type_symbol
_atom_type_description
_atom_type_scat_dispersion_real
_atom_type_scat_dispersion_imag
_atom_type_scat_source
C C 0.0033 0.0016 'International Tables Vol C Tables 4.2.6.8 and 6.1.1.4'
H H 0 0 'International Tables Vol C Tables 4.2.6.8 and 6.1.1.4'
N N 0.0061 0.0033 'International Tables Vol C Tables 4.2.6.8 and 6.1.1.4'

loop_
_geom_angle_atom_site_label_1
_geom_angle_atom_site_label_2
_geom_angle_atom_site_label_3
_geom_angle_site_symmetry_1
_geom_angle
_geom_angle_publ_flag
C2 C1 C2 2 111.53(14) ?
C2 C1 H1A 2 108.3(8) ?
C2 C1 H1A . 109.6(8) ?
N1 C2 C1 . 116.40(10) ?
N1 C2 H2A . 108.2(6) ?
C1 C2 H2A . 109.1(6) ?
N1 C2 H2B . 106.4(6) ?
C1 C2 H2B . 110.0(6) ?
H2A C2 H2B . 106.3(9) ?
N1 C3 C4 . 113.12(7) ?
N1 C3 H3A . 107.5(6) ?
C4 C3 H3A . 109.2(7) ?
N1 C3 H3B . 111.4(6) ?
C4 C3 H3B . 107.5(6) ?
H3A C3 H3B . 107.9(9) ?
N2 C4 C5 . 121.82(9) ?
N2 C4 C3 . 116.62(9) ?
C5 C4 C3 . 121.55(9) ?
C6 C5 C4 . 119.44(10) ?
C6 C5 H5 . 120.6(7) ?
C4 C5 H5 . 119.9(7) ?
C7 C6 C5 . 119.30(11) ?
C7 C6 H6 . 121.8(8) ?
C5 C6 H6 . 118.9(8) ?
C6 C7 C8 . 117.73(11) ?
C6 C7 H7 . 121.8(8) ?
C8 C7 H7 . 120.5(8) ?
N2 C8 C7 . 124.67(11) ?
N2 C8 H8 . 113.9(8) ?
C7 C8 H8 . 121.4(8) ?
N1 C9 C10 . 113.64(8) ?
N1 C9 H9A . 108.2(6) ?
C10 C9 H9A . 106.8(6) ?
N1 C9 H9B . 112.9(6) ?
C10 C9 H9B . 107.6(6) ?
H9A C9 H9B . 107.5(9) ?
N3 C10 C11 . 122.32(9) ?
N3 C10 C9 . 115.06(8) ?
C11 C10 C9 . 122.57(9) ?
C10 C11 C12 . 119.22(11) ?
C10 C11 H11 . 117.9(7) ?
C12 C11 H11 . 122.9(7) ?
C13 C12 C11 . 118.72(12) ?
C13 C12 H12 . 124.4(8) ?
C11 C12 H12 . 116.8(8) ?
C14 C13 C12 . 118.56(11) ?
C14 C13 H13 . 119.9(10) ?
C12 C13 H13 . 121.6(10) ?
N3 C14 C13 . 124.00(12) ?
N3 C14 H14 . 115.5(8) ?
C13 C14 H14 . 120.5(8) ?
C9 N1 C2 . 112.96(8) y
C9 N1 C3 . 111.56(8) y
C2 N1 C3 . 111.47(7) y
C8 N2 C4 . 117.03(9) y
C14 N3 C10 . 117.17(10) y

loop_
_geom_bond_atom_site_label_1
_geom_bond_atom_site_label_2
_geom_bond_site_symmetry_2
_geom_bond_distance
_geom_bond_publ_flag
C1 C2 2 1.5314(14) ?
C1 C2 . 1.5314(14) ?
C1 H1A . 1.034(15) ?
C2 N1 . 1.4757(12) y
C2 H2A . 1.020(12) ?
C2 H2B . 0.995(11) ?
C3 N1 . 1.4772(13) y
C3 C4 . 1.5086(13) ?
C3 H3A . 0.992(12) ?
C3 H3B . 1.039(12) ?
C4 N2 . 1.3455(12) y
C4 C5 . 1.3899(15) ?
C5 C6 . 1.3840(16) ?
C5 H5 . 0.960(13) ?
C6 C7 . 1.3718(18) ?
C6 H6 . 0.972(15) ?
C7 C8 . 1.3756(17) ?
C7 H7 . 0.945(13) ?
C8 N2 . 1.3436(13) y
C8 H8 . 0.984(14) ?
C9 N1 . 1.4682(12) y
C9 C10 . 1.5144(13) ?
C9 H9A . 0.992(11) ?
C9 H9B . 1.027(11) ?
C10 N3 . 1.3488(13) y
C10 C11 . 1.3865(15) ?
C11 C12 . 1.3896(16) ?
C11 H11 . 0.959(13) ?
C12 C13 . 1.3801(19) ?
C12 H12 . 0.960(14) ?
C13 C14 . 1.373(2) ?
C13 H13 . 0.986(16) ?
C14 N3 . 1.3454(15) y
C14 H14 . 1.025(16) ?

loop_
_geom_hbond_atom_site_label_D
_geom_hbond_atom_site_label_H
_geom_hbond_atom_site_label_A
_geom_hbond_site_symmetry_A
_geom_hbond_distance_DH
_geom_hbond_distance_HA
_geom_hbond_distance_DA
_geom_hbond_angle_DHA
C6 H6 N2 1_565 0.97(2) 2.56(2) 3.404(2) 145.0(10)
C8 H8 Cg2 6_555 0.980(10) 2.940(10) 3.700(2) 135.0(10)
C12 H12 Cg2 4_545 0.960(10) 2.880(10) 3.586(2) 131.0(10)

loop_
_geom_torsion_atom_site_label_1
_geom_torsion_atom_site_label_2
_geom_torsion_atom_site_label_3
_geom_torsion_atom_site_label_4
_geom_torsion_site_symmetry_1
_geom_torsion
_geom_torsion_publ_flag
C2 C1 C2 N1 2 -179.05(10) ?
N1 C3 C4 N2 . 67.15(11) y
N1 C3 C4 C5 . -114.10(11) y
N2 C4 C5 C6 . -0.74(15) ?
C3 C4 C5 C6 . -179.42(9) ?
C4 C5 C6 C7 . 0.48(16) ?
C5 C6 C7 C8 . -0.07(17) ?
C6 C7 C8 N2 . -0.11(18) ?
N1 C9 C10 N3 . -155.42(8) y
N1 C9 C10 C11 . 27.15(13) y
N3 C10 C11 C12 . 0.24(16) ?
C9 C10 C11 C12 . 177.48(10) ?
C10 C11 C12 C13 . -0.94(17) ?
C11 C12 C13 C14 . 0.74(19) ?
C12 C13 C14 N3 . 0.2(2) ?
C10 C9 N1 C2 . 70.39(10) ?
C10 C9 N1 C3 . -163.12(8) ?
C1 C2 N1 C9 . 66.74(10) ?
C1 C2 N1 C3 . -59.81(10) ?
C4 C3 N1 C9 . 65.75(11) ?
C4 C3 N1 C2 . -166.94(8) ?
C7 C8 N2 C4 . -0.12(17) ?
C5 C4 N2 C8 . 0.55(14) ?
C3 C4 N2 C8 . 179.30(9) ?
C13 C14 N3 C10 . -0.86(19) ?
C11 C10 N3 C14 . 0.64(15) ?
C9 C10 N3 C14 . -176.79(10) ?
